data_7128672
loop_
_publ_author_name
'Ge, Yixiu'
'Qiu, Zaozao'
'Xie, Zuowei'

_publ_section_title
;
 Pd-catalyzed selective tetrafunctionalization of
 diiodo-<i>o</i>-carboranes.
;
_journal_issue 65
_journal_name_full 'Chemical communications (Cambridge, England)'
_journal_page_first 8071
_journal_page_last 8074
_journal_paper_doi 10.1039/d1cc03449a
_journal_volume 57
_journal_year 2021
_chemical_formula_moiety 'C42 H40 B10'
_chemical_formula_sum 'C42 H40 B10'
_chemical_formula_weight 652.84
_space_group_crystal_system monoclinic
_space_group_IT_number 15
_space_group_name_Hall '-C 2yc'
_space_group_name_H-M_alt 'C 1 2/c 1'
_atom_sites_solution_hydrogens geom
_atom_sites_solution_primary dual
_audit_creation_date 2019-04-26
_audit_creation_method
;
Olex2 1.2
(compiled 2018.05.29 svn.r3508 for OlexSys, GUI svn.r5506)
;
_audit_update_record
;
2021-06-21 deposited with the CCDC.	2021-07-19 downloaded from the CCDC.
;
_cell_angle_alpha 90
_cell_angle_beta 97.064(9)
_cell_angle_gamma 90
_cell_formula_units_Z 4
_cell_length_a 17.3533(19)
_cell_length_b 10.5696(12)
_cell_length_c 19.807(3)
_cell_measurement_reflns_used 3643
_cell_measurement_temperature 170(2)
_cell_measurement_theta_max 53.69
_cell_measurement_theta_min 3.91
_cell_volume 3605.4(8)
_computing_cell_refinement 'SAINT v8.37A (Bruker, 2015)'
_computing_data_reduction 'SAINT v8.37A (Bruker, 2015)'
_computing_molecular_graphics 'Olex2 (Dolomanov et al., 2009)'
_computing_publication_material 'Olex2 (Dolomanov et al., 2009)'
_computing_structure_refinement 'ShelXL (Sheldrick, 2015)'
_computing_structure_solution 'ShelXT (Sheldrick, 2015)'
_diffrn_ambient_temperature 169.98
_diffrn_measured_fraction_theta_full 0.960
_diffrn_measured_fraction_theta_max 0.954
_diffrn_measurement_device_type 'Bruker D8 Venture'
_diffrn_measurement_method '\f and \w scans'
_diffrn_radiation_type GaK\a
_diffrn_radiation_wavelength 1.34139
_diffrn_reflns_av_R_equivalents 0.0855
_diffrn_reflns_av_unetI/netI 0.0760
_diffrn_reflns_Laue_measured_fraction_full 0.960
_diffrn_reflns_Laue_measured_fraction_max 0.954
_diffrn_reflns_limit_h_max 21
_diffrn_reflns_limit_h_min -21
_diffrn_reflns_limit_k_max 12
_diffrn_reflns_limit_k_min -12
_diffrn_reflns_limit_l_max 24
_diffrn_reflns_limit_l_min -24
_diffrn_reflns_number 12268
_diffrn_reflns_point_group_measured_fraction_full 0.960
_diffrn_reflns_point_group_measured_fraction_max 0.954
_diffrn_reflns_theta_full 53.594
_diffrn_reflns_theta_max 55.424
_diffrn_reflns_theta_min 3.913
_diffrn_standards_number 0
_exptl_absorpt_coefficient_mu 0.302
_exptl_absorpt_correction_T_max 0.7508
_exptl_absorpt_correction_T_min 0.4732
_exptl_absorpt_correction_type multi-scan
_exptl_absorpt_process_details
'SADABS-2016/2 (Bruker,2016/2) was used for absorption correction. wR2(int) was 0.1315 before and 0.0873 after correction. The Ratio of minimum to maximum transmission is 0.6140. The \l/2 correction factor is Not present.'
_exptl_crystal_colour colourless
_exptl_crystal_density_diffrn 1.203
_exptl_crystal_description plate
_exptl_crystal_F_000 1368
_exptl_crystal_size_max 0.1
_exptl_crystal_size_mid 0.03
_exptl_crystal_size_min 0.001
_refine_diff_density_max 0.278
_refine_diff_density_min -0.277
_refine_diff_density_rms 0.060
_refine_ls_extinction_method none
_refine_ls_goodness_of_fit_ref 1.055
_refine_ls_hydrogen_treatment constr
_refine_ls_matrix_type full
_refine_ls_number_parameters 235
_refine_ls_number_reflns 3340
_refine_ls_number_restraints 0
_refine_ls_restrained_S_all 1.055
_refine_ls_R_factor_all 0.1518
_refine_ls_R_factor_gt 0.1009
_refine_ls_shift/su_max 0.000
_refine_ls_shift/su_mean 0.000
_refine_ls_structure_factor_coef Fsqd
_refine_ls_weighting_details 'w=1/[\s^2^(Fo^2^)+(0.1006P)^2^+10.6489P] where P=(Fo^2^+2Fc^2^)/3'
_refine_ls_weighting_scheme calc
_refine_ls_wR_factor_gt 0.2362
_refine_ls_wR_factor_ref 0.2748
_reflns_Friedel_coverage 0.000
_reflns_number_gt 2062
_reflns_number_total 3340
_reflns_threshold_expression 'I > 2\s(I)'
_cod_data_source_file d1cc03449a2.cif
_cod_data_source_block 8a
_cod_depositor_comments 'Adding full bibliography for 7128668--7128673.cif.'
_cod_original_cell_volume 3605.4(7)
_cod_database_code 7128672
_shelx_shelxl_version_number 2016/6
_shelx_space_group_comment
;
The symmetry employed for this shelxl refinement is uniquely defined
by the following loop, which should always be used as a source of
symmetry information in preference to the above space-group names.
They are only intended as comments.
;
_shelx_estimated_absorpt_t_max 1.000
_shelx_estimated_absorpt_t_min 0.970
_olex2_refinement_description
;
1. Fixed Uiso
 At 1.2 times of:
  All B(H) groups, All C(H) groups
2.a Aromatic/amide H refined with riding coordinates:
 C3(H3), C5(H5), C6(H6), C7(H7), C8(H8), C9(H9), C11(H11), C12(H12), C13(H13),
 C14(H14), C15(H15), C17(H17), C18(H18), C19(H19), C20(H20), C21(H21)
2.b Boron cage BH refined with riding coordinates:
 C1(H1), B3(H3A), B4(H4), B5(H5A)
;
_olex2_submission_special_instructions 'No special instructions were received'

loop_
_space_group_symop_operation_xyz
'x, y, z'
'-x, y, -z+1/2'
'x+1/2, y+1/2, z'
'-x+1/2, y+1/2, -z+1/2'
'-x, -y, -z'
'x, -y, z-1/2'
'-x+1/2, -y+1/2, -z'
'x+1/2, -y+1/2, z-1/2'

loop_
_atom_site_label
_atom_site_type_symbol
_atom_site_fract_x
_atom_site_fract_y
_atom_site_fract_z
_atom_site_U_iso_or_equiv
_atom_site_adp_type
_atom_site_occupancy
_atom_site_site_symmetry_order
_atom_site_calc_flag
_atom_site_refinement_flags_posn
_atom_site_refinement_flags_adp
_atom_site_refinement_flags_occupancy
_atom_site_disorder_assembly
_atom_site_disorder_group
C1 C 0.4779(2) 0.3384(4) 0.28373(19) 0.0480(10) Uani 1 1 d . . . . .
H1 H 0.462399 0.429491 0.307667 0.058 Uiso 1 1 calc R . . . .
C2 C 0.6357(2) 0.3990(4) 0.3273(2) 0.0474(10) Uani 1 1 d . . . . .
C3 C 0.6706(2) 0.3765(4) 0.3903(2) 0.0520(11) Uani 1 1 d . . . . .
H3 H 0.661482 0.294760 0.407605 0.062 Uiso 1 1 calc R . . . .
C4 C 0.7211(2) 0.4586(4) 0.4371(2) 0.0514(11) Uani 1 1 d . . . . .
C5 C 0.7164(3) 0.4494(5) 0.5062(2) 0.0657(13) Uani 1 1 d . . . . .
H5 H 0.684310 0.386037 0.522288 0.079 Uiso 1 1 calc R . . . .
C6 C 0.7574(3) 0.5305(6) 0.5524(3) 0.0728(15) Uani 1 1 d . . . . .
H6 H 0.750760 0.526800 0.599266 0.087 Uiso 1 1 calc R . . . .
C7 C 0.8088(3) 0.6178(5) 0.5295(3) 0.0691(14) Uani 1 1 d . . . . .
H7 H 0.838790 0.671558 0.560930 0.083 Uiso 1 1 calc R . . . .
C8 C 0.8156(3) 0.6258(5) 0.4621(3) 0.0649(13) Uani 1 1 d . . . . .
H8 H 0.850542 0.685343 0.446681 0.078 Uiso 1 1 calc R . . . .
C9 C 0.7720(2) 0.5474(5) 0.4152(2) 0.0571(12) Uani 1 1 d . . . . .
H9 H 0.777130 0.554594 0.368144 0.068 Uiso 1 1 calc R . . . .
C10 C 0.6433(2) 0.5238(4) 0.2921(2) 0.0496(10) Uani 1 1 d . . . . .
C11 C 0.6063(3) 0.6303(5) 0.3128(2) 0.0638(13) Uani 1 1 d . . . . .
H11 H 0.576559 0.624364 0.349829 0.077 Uiso 1 1 calc R . . . .
C12 C 0.6118(3) 0.7466(5) 0.2801(3) 0.0696(14) Uani 1 1 d . . . . .
H12 H 0.586182 0.819092 0.294871 0.083 Uiso 1 1 calc R . . . .
C13 C 0.6550(3) 0.7547(5) 0.2260(3) 0.0646(13) Uani 1 1 d . . . . .
H13 H 0.659527 0.833547 0.203791 0.078 Uiso 1 1 calc R . . . .
C14 C 0.6910(3) 0.6511(5) 0.2045(2) 0.0649(13) Uani 1 1 d . . . . .
H14 H 0.720286 0.657637 0.167180 0.078 Uiso 1 1 calc R . . . .
C15 C 0.6853(3) 0.5352(5) 0.2368(2) 0.0589(12) Uani 1 1 d . . . . .
H15 H 0.710252 0.463038 0.220896 0.071 Uiso 1 1 calc R . . . .
C16 C 0.5097(2) 0.2312(4) 0.4154(2) 0.0491(10) Uani 1 1 d . . . . .
C17 C 0.5470(3) 0.1423(5) 0.4600(2) 0.0572(12) Uani 1 1 d . . . . .
H17 H 0.570071 0.070895 0.441437 0.069 Uiso 1 1 calc R . . . .
C18 C 0.5519(3) 0.1530(5) 0.5290(2) 0.0623(13) Uani 1 1 d . . . . .
H18 H 0.578992 0.090571 0.557140 0.075 Uiso 1 1 calc R . . . .
C19 C 0.5179(3) 0.2534(5) 0.5582(2) 0.0651(14) Uani 1 1 d . . . . .
H19 H 0.521092 0.260991 0.606245 0.078 Uiso 1 1 calc R . . . .
C20 C 0.4788(3) 0.3435(5) 0.5157(2) 0.0581(12) Uani 1 1 d . . . . .
H20 H 0.454618 0.413250 0.534922 0.070 Uiso 1 1 calc R . . . .
C21 C 0.4748(2) 0.3325(4) 0.4463(2) 0.0545(11) Uani 1 1 d . . . . .
H21 H 0.447731 0.395140 0.418373 0.065 Uiso 1 1 calc R . . . .
B1 B 0.5772(3) 0.3002(5) 0.2924(2) 0.0488(11) Uani 1 1 d . . . . .
B2 B 0.5068(3) 0.2163(5) 0.3369(3) 0.0495(12) Uani 1 1 d . . . . .
B3 B 0.4755(3) 0.0803(5) 0.2871(3) 0.0529(12) Uani 1 1 d . . . . .
H3A H 0.459343 -0.009768 0.311631 0.063 Uiso 1 1 calc R . . . .
B4 B 0.4152(3) 0.2154(5) 0.2837(2) 0.0503(12) Uani 1 1 d . . . . .
H4 H 0.359281 0.216412 0.306539 0.060 Uiso 1 1 calc R . . . .
B5 B 0.4256(3) 0.1326(5) 0.2078(3) 0.0526(12) Uani 1 1 d . . . . .
H5A H 0.376827 0.076880 0.179885 0.063 Uiso 1 1 calc R . . . .

loop_
_atom_site_aniso_label
_atom_site_aniso_U_11
_atom_site_aniso_U_22
_atom_site_aniso_U_33
_atom_site_aniso_U_23
_atom_site_aniso_U_13
_atom_site_aniso_U_12
C1 0.042(2) 0.046(3) 0.059(2) 0.0014(19) 0.0132(17) 0.004(2)
C2 0.040(2) 0.042(3) 0.063(2) 0.0035(19) 0.0189(18) -0.0075(19)
C3 0.044(2) 0.042(3) 0.071(3) 0.002(2) 0.0133(19) -0.008(2)
C4 0.040(2) 0.045(3) 0.069(3) 0.001(2) 0.0073(18) 0.001(2)
C5 0.058(3) 0.073(4) 0.064(3) 0.005(2) 0.003(2) -0.003(3)
C6 0.067(3) 0.085(4) 0.065(3) -0.002(3) 0.004(2) 0.000(3)
C7 0.053(3) 0.072(4) 0.080(3) -0.009(3) -0.003(2) 0.002(3)
C8 0.047(2) 0.062(3) 0.085(3) -0.008(3) 0.004(2) -0.007(2)
C9 0.042(2) 0.058(3) 0.073(3) -0.001(2) 0.0120(19) -0.001(2)
C10 0.039(2) 0.052(3) 0.059(2) -0.002(2) 0.0112(17) -0.006(2)
C11 0.063(3) 0.058(3) 0.075(3) -0.002(2) 0.025(2) 0.006(2)
C12 0.076(3) 0.045(3) 0.091(4) 0.004(2) 0.022(3) 0.010(3)
C13 0.061(3) 0.053(3) 0.080(3) 0.011(2) 0.010(2) -0.008(2)
C14 0.065(3) 0.056(3) 0.079(3) 0.009(2) 0.026(2) -0.006(3)
C15 0.054(3) 0.049(3) 0.078(3) 0.000(2) 0.025(2) -0.001(2)
C16 0.0347(19) 0.045(3) 0.069(3) 0.003(2) 0.0132(18) -0.0065(19)
C17 0.053(2) 0.047(3) 0.074(3) 0.006(2) 0.019(2) 0.006(2)
C18 0.057(3) 0.063(3) 0.069(3) 0.016(2) 0.012(2) 0.009(2)
C19 0.054(3) 0.077(4) 0.066(3) 0.000(3) 0.013(2) 0.002(3)
C20 0.060(3) 0.047(3) 0.070(3) 0.000(2) 0.016(2) 0.003(2)
C21 0.050(2) 0.048(3) 0.066(3) 0.006(2) 0.0109(19) 0.002(2)
B1 0.047(3) 0.040(3) 0.062(3) 0.004(2) 0.014(2) 0.002(2)
B2 0.040(2) 0.038(3) 0.071(3) 0.008(2) 0.012(2) -0.005(2)
B3 0.049(3) 0.044(3) 0.067(3) -0.001(2) 0.013(2) -0.004(2)
B4 0.046(2) 0.043(3) 0.062(3) 0.003(2) 0.012(2) -0.006(2)
B5 0.049(3) 0.047(3) 0.064(3) -0.002(2) 0.015(2) -0.004(2)

loop_
_atom_type_symbol
_atom_type_description
_atom_type_scat_dispersion_real
_atom_type_scat_dispersion_imag
_atom_type_scat_source
C C 0.0148 0.0070 'International Tables Vol C Tables 4.2.6.8 and 6.1.1.4'
H H 0.0000 0.0000 'International Tables Vol C Tables 4.2.6.8 and 6.1.1.4'
B B 0.0073 0.0030 'International Tables Vol C Tables 4.2.6.8 and 6.1.1.4'

loop_
_geom_angle_atom_site_label_1
_geom_angle_atom_site_label_2
_geom_angle_atom_site_label_3
_geom_angle
_geom_angle_site_symmetry_1
_geom_angle_site_symmetry_3
_geom_angle_publ_flag
C1 C1 H1 120.8 2_655 . ?
C1 C1 B1 61.5(3) 2_655 . ?
C1 C1 B1 63.2(3) 2_655 2_655 ?
C1 C1 B2 112.1(3) 2_655 . ?
C1 C1 B4 111.6(3) 2_655 . ?
B1 C1 H1 115.7 2_655 . ?
B1 C1 H1 116.1 . . ?
B1 C1 B1 117.4(3) 2_655 . ?
B2 C1 H1 117.2 . . ?
B2 C1 B1 116.8(4) . 2_655 ?
B2 C1 B1 63.5(3) . . ?
B4 C1 H1 118.2 . . ?
B4 C1 B1 62.3(3) . 2_655 ?
B4 C1 B1 116.4(3) . . ?
B4 C1 B2 63.8(3) . . ?
C3 C2 C10 122.1(4) . . ?
C3 C2 B1 119.3(4) . . ?
C10 C2 B1 118.1(4) . . ?
C2 C3 H3 114.9 . . ?
C2 C3 C4 130.2(4) . . ?
C4 C3 H3 114.9 . . ?
C5 C4 C3 118.5(4) . . ?
C5 C4 C9 118.1(4) . . ?
C9 C4 C3 123.4(4) . . ?
C4 C5 H5 119.3 . . ?
C4 C5 C6 121.4(5) . . ?
C6 C5 H5 119.3 . . ?
C5 C6 H6 120.3 . . ?
C5 C6 C7 119.4(5) . . ?
C7 C6 H6 120.3 . . ?
C6 C7 H7 120.1 . . ?
C8 C7 C6 119.8(5) . . ?
C8 C7 H7 120.1 . . ?
C7 C8 H8 119.6 . . ?
C7 C8 C9 120.8(5) . . ?
C9 C8 H8 119.6 . . ?
C4 C9 C8 120.3(4) . . ?
C4 C9 H9 119.8 . . ?
C8 C9 H9 119.8 . . ?
C11 C10 C2 120.4(4) . . ?
C11 C10 C15 118.0(4) . . ?
C15 C10 C2 121.6(4) . . ?
C10 C11 H11 119.4 . . ?
C10 C11 C12 121.2(4) . . ?
C12 C11 H11 119.4 . . ?
C11 C12 H12 120.4 . . ?
C13 C12 C11 119.2(5) . . ?
C13 C12 H12 120.4 . . ?
C12 C13 H13 119.8 . . ?
C14 C13 C12 120.5(5) . . ?
C14 C13 H13 119.8 . . ?
C13 C14 H14 119.8 . . ?
C13 C14 C15 120.4(4) . . ?
C15 C14 H14 119.8 . . ?
C10 C15 H15 119.6 . . ?
C14 C15 C10 120.7(4) . . ?
C14 C15 H15 119.6 . . ?
C17 C16 C21 115.4(4) . . ?
C17 C16 B2 121.4(4) . . ?
C21 C16 B2 123.3(4) . . ?
C16 C17 H17 118.4 . . ?
C18 C17 C16 123.1(4) . . ?
C18 C17 H17 118.4 . . ?
C17 C18 H18 119.7 . . ?
C17 C18 C19 120.5(4) . . ?
C19 C18 H18 119.7 . . ?
C18 C19 H19 120.8 . . ?
C18 C19 C20 118.5(4) . . ?
C20 C19 H19 120.8 . . ?
C19 C20 H20 119.7 . . ?
C21 C20 C19 120.5(4) . . ?
C21 C20 H20 119.7 . . ?
C16 C21 H21 119.0 . . ?
C20 C21 C16 122.0(4) . . ?
C20 C21 H21 119.0 . . ?
C1 B1 C1 55.4(3) 2_655 . ?
C1 B1 B2 101.8(3) 2_655 . ?
C1 B1 B2 56.7(2) . . ?
C1 B1 B4 102.0(3) . 2_655 ?
C1 B1 B4 57.9(3) 2_655 2_655 ?
C1 B1 B5 102.7(3) 2_655 2_655 ?
C1 B1 B5 101.8(3) . 2_655 ?
C2 B1 C1 117.8(4) . . ?
C2 B1 C1 119.4(4) . 2_655 ?
C2 B1 B2 123.3(4) . . ?
C2 B1 B4 127.1(4) . 2_655 ?
C2 B1 B5 133.4(4) . 2_655 ?
B4 B1 B2 106.9(4) 2_655 . ?
B4 B1 B5 59.8(3) 2_655 2_655 ?
B5 B1 B2 59.7(3) 2_655 . ?
C1 B2 B1 59.7(2) . . ?
C1 B2 B3 102.8(3) . . ?
C1 B2 B4 57.9(3) . . ?
C1 B2 B5 103.3(3) . 2_655 ?
C16 B2 C1 120.8(4) . . ?
C16 B2 B1 119.5(4) . . ?
C16 B2 B3 127.0(4) . . ?
C16 B2 B4 120.3(4) . . ?
C16 B2 B5 127.0(4) . 2_655 ?
B3 B2 B1 107.4(4) . . ?
B3 B2 B4 59.0(3) . . ?
B3 B2 B5 60.2(3) . 2_655 ?
B4 B2 B1 108.4(3) . . ?
B5 B2 B1 58.7(3) 2_655 . ?
B5 B2 B4 107.1(4) 2_655 . ?
B2 B3 H3A 121.3 . . ?
B2 B3 B5 59.9(3) . 2_655 ?
B3 B3 B2 108.1(3) 2_655 . ?
B3 B3 H3A 121.8 2_655 . ?
B3 B3 B5 59.8(3) 2_655 2_655 ?
B4 B3 B2 60.7(3) . . ?
B4 B3 B3 107.9(3) . 2_655 ?
B4 B3 H3A 121.7 . . ?
B4 B3 B5 59.6(3) . . ?
B4 B3 B5 108.1(4) . 2_655 ?
B5 B3 B2 108.5(4) . . ?
B5 B3 B3 60.3(3) . 2_655 ?
B5 B3 H3A 121.6 . . ?
B5 B3 H3A 121.8 2_655 . ?
B5 B3 B5 108.1(4) . 2_655 ?
C1 B4 B1 59.8(3) . 2_655 ?
C1 B4 B2 58.3(3) . . ?
C1 B4 B3 104.0(3) . . ?
C1 B4 H4 125.5 . . ?
C1 B4 B5 104.3(3) . . ?
B1 B4 B2 110.1(3) 2_655 . ?
B1 B4 H4 119.9 2_655 . ?
B2 B4 H4 120.7 . . ?
B3 B4 B1 109.6(3) . 2_655 ?
B3 B4 B2 60.3(3) . . ?
B3 B4 H4 122.0 . . ?
B5 B4 B1 60.1(3) . 2_655 ?
B5 B4 B2 109.1(4) . . ?
B5 B4 B3 60.7(3) . . ?
B5 B4 H4 122.2 . . ?
B1 B5 B2 61.6(3) 2_655 2_655 ?
B1 B5 B3 109.5(4) 2_655 2_655 ?
B1 B5 B3 108.8(4) 2_655 . ?
B1 B5 H5A 120.4 2_655 . ?
B2 B5 B3 59.9(3) 2_655 2_655 ?
B2 B5 H5A 121.1 2_655 . ?
B3 B5 B2 108.2(3) . 2_655 ?
B3 B5 B3 59.9(3) . 2_655 ?
B3 B5 H5A 121.8 . . ?
B3 B5 H5A 121.6 2_655 . ?
B4 B5 B1 60.1(3) . 2_655 ?
B4 B5 B2 108.6(4) . 2_655 ?
B4 B5 B3 107.6(4) . 2_655 ?
B4 B5 B3 59.7(3) . . ?
B4 B5 H5A 122.1 . . ?

loop_
_geom_bond_atom_site_label_1
_geom_bond_atom_site_label_2
_geom_bond_distance
_geom_bond_site_symmetry_2
_geom_bond_publ_flag
C1 C1 1.621(8) 2_655 ?
C1 H1 1.1200 . ?
C1 B1 1.758(6) . ?
C1 B1 1.730(6) 2_655 ?
C1 B2 1.702(6) . ?
C1 B4 1.695(6) . ?
C2 C3 1.339(6) . ?
C2 C10 1.506(6) . ?
C2 B1 1.559(6) . ?
C3 H3 0.9500 . ?
C3 C4 1.475(6) . ?
C4 C5 1.385(6) . ?
C4 C9 1.395(6) . ?
C5 H5 0.9500 . ?
C5 C6 1.386(7) . ?
C6 H6 0.9500 . ?
C6 C7 1.397(7) . ?
C7 H7 0.9500 . ?
C7 C8 1.356(7) . ?
C8 H8 0.9500 . ?
C8 C9 1.396(6) . ?
C9 H9 0.9500 . ?
C10 C11 1.383(6) . ?
C10 C15 1.394(6) . ?
C11 H11 0.9500 . ?
C11 C12 1.397(7) . ?
C12 H12 0.9500 . ?
C12 C13 1.385(7) . ?
C13 H13 0.9500 . ?
C13 C14 1.355(7) . ?
C14 H14 0.9500 . ?
C14 C15 1.390(6) . ?
C15 H15 0.9500 . ?
C16 C17 1.393(6) . ?
C16 C21 1.407(6) . ?
C16 B2 1.557(7) . ?
C17 H17 0.9500 . ?
C17 C18 1.364(6) . ?
C18 H18 0.9500 . ?
C18 C19 1.375(7) . ?
C19 H19 0.9500 . ?
C19 C20 1.391(6) . ?
C20 H20 0.9500 . ?
C20 C21 1.373(6) . ?
C21 H21 0.9500 . ?
B1 B2 1.823(7) . ?
B1 B4 1.771(7) 2_655 ?
B1 B5 1.771(7) 2_655 ?
B2 B3 1.789(7) . ?
B2 B4 1.797(7) . ?
B2 B5 1.789(7) 2_655 ?
B3 B3 1.787(10) 2_655 ?
B3 H3A 1.1200 . ?
B3 B4 1.767(7) . ?
B3 B5 1.786(7) . ?
B3 B5 1.794(7) 2_655 ?
B4 H4 1.1200 . ?
B4 B5 1.766(7) . ?
B5 H5A 1.1200 . ?
